data_1546169
loop_
_publ_author_name
'Brown, Alexandra C.'
'Altman, Alison B.'
'Lohrey, Trevor D.'
'Hohloch, Stephan'
'Arnold, John'

_publ_section_title
;
 Hydride oxidation from a titanium--aluminum bimetallic complex:
 insertion, thermal and electrochemical reactivity
;
_journal_name_full 'Chem. Sci.'
_journal_paper_doi 10.1039/C7SC01835E
_journal_year 2017
_chemical_formula_moiety 'C20 H40 Al Si3 Ti'
_chemical_formula_sum 'C20 H40 Al Si3 Ti'
_chemical_formula_weight 439.67
_chemical_properties_physical ', Air-sensitive,Moisture-sensitive'
_space_group_crystal_system monoclinic
_space_group_IT_number 14
_space_group_name_Hall '-P 2ybc'
_space_group_name_H-M_alt 'P 1 21/c 1'
_symmetry_space_group_name_Hall '-P 2ybc'
_symmetry_space_group_name_H-M 'P 1 21/c 1'
_atom_sites_solution_hydrogens mixed
_audit_creation_method SHELXL-2014/7
_audit_update_record
;
2017-01-31 deposited with the CCDC.
2017-05-17 downloaded from the CCDC.
;
_cell_angle_alpha 90
_cell_angle_beta 108.428(2)
_cell_angle_gamma 90
_cell_formula_units_Z 4
_cell_length_a 18.6834(11)
_cell_length_b 9.2143(5)
_cell_length_c 15.3519(8)
_cell_measurement_reflns_used 3973
_cell_measurement_temperature 100(2)
_cell_measurement_theta_max 25.46
_cell_measurement_theta_min 2.29
_cell_volume 2507.4(2)
_computing_cell_refinement 'Bruker ApexII suite, 2015'
_computing_data_collection 'Bruker ApexII suite, 2015'
_computing_data_reduction 'Bruker ApexII suite, 2015'
_computing_structure_refinement 'SHELXL-2014/7 (Sheldrick, 2014)'
_diffrn_ambient_temperature 100(2)
_diffrn_measured_fraction_theta_full 0.998
_diffrn_measured_fraction_theta_max 0.991
_diffrn_measurement_device_type 'Bruker Kappa Quazar'
_diffrn_measurement_method 'omega phi scans'
_diffrn_radiation_type MoK\a
_diffrn_radiation_wavelength 0.71073
_diffrn_reflns_av_R_equivalents 0.0466
_diffrn_reflns_av_unetI/netI 0.0237
_diffrn_reflns_Laue_measured_fraction_full 0.998
_diffrn_reflns_Laue_measured_fraction_max 0.991
_diffrn_reflns_limit_h_max 22
_diffrn_reflns_limit_h_min -22
_diffrn_reflns_limit_k_max 11
_diffrn_reflns_limit_k_min -10
_diffrn_reflns_limit_l_max 18
_diffrn_reflns_limit_l_min -18
_diffrn_reflns_number 62302
_diffrn_reflns_point_group_measured_fraction_full 0.998
_diffrn_reflns_point_group_measured_fraction_max 0.991
_diffrn_reflns_theta_full 25.242
_diffrn_reflns_theta_max 25.463
_diffrn_reflns_theta_min 2.298
_exptl_absorpt_coefficient_mu 0.522
_exptl_absorpt_correction_T_max 0.7452
_exptl_absorpt_correction_T_min 0.6642
_exptl_absorpt_correction_type multi-scan
_exptl_absorpt_process_details 'Blessing, 1995'
_exptl_crystal_colour purple
_exptl_crystal_density_diffrn 1.165
_exptl_crystal_description block
_exptl_crystal_F_000 948
_exptl_crystal_recrystallization_method 'Re-crystallisation from solvent: Hexane'
_exptl_crystal_size_max 0.020
_exptl_crystal_size_mid 0.020
_exptl_crystal_size_min 0.020
_refine_diff_density_max 0.760
_refine_diff_density_min -0.532
_refine_diff_density_rms 0.073
_refine_ls_extinction_method none
_refine_ls_goodness_of_fit_ref 1.101
_refine_ls_hydrogen_treatment mixed
_refine_ls_matrix_type full
_refine_ls_number_parameters 238
_refine_ls_number_reflns 4606
_refine_ls_number_restraints 0
_refine_ls_restrained_S_all 1.101
_refine_ls_R_factor_all 0.0493
_refine_ls_R_factor_gt 0.0418
_refine_ls_shift/su_max 0.000
_refine_ls_shift/su_mean 0.000
_refine_ls_structure_factor_coef Fsqd
_refine_ls_weighting_details 'w=1/[\s^2^(Fo^2^)+(0.0529P)^2^+3.1497P] where P=(Fo^2^+2Fc^2^)/3'
_refine_ls_weighting_scheme calc
_refine_ls_wR_factor_gt 0.1052
_refine_ls_wR_factor_ref 0.1113
_reflns_Friedel_coverage 0.000
_reflns_number_gt 3973
_reflns_number_total 4606
_reflns_threshold_expression 'I > 2\s(I)'
_cod_data_source_file c7sc01835e2.cif
_cod_data_source_block shelx
_cod_database_code 1546169
_shelx_shelxl_version_number 2014/7
_shelx_space_group_comment
;
The symmetry employed for this shelxl refinement is uniquely defined
by the following loop, which should always be used as a source of
symmetry information in preference to the above space-group names.
They are only intended as comments.
;
_shelx_estimated_absorpt_t_min 0.990
_shelx_estimated_absorpt_t_max 0.990

loop_
_space_group_symop_operation_xyz
'x, y, z'
'-x, y+1/2, -z+1/2'
'-x, -y, -z'
'x, -y-1/2, z-1/2'

loop_
_atom_site_label
_atom_site_type_symbol
_atom_site_fract_x
_atom_site_fract_y
_atom_site_fract_z
_atom_site_U_iso_or_equiv
_atom_site_adp_type
_atom_site_occupancy
_atom_site_site_symmetry_order
_atom_site_calc_flag
_atom_site_refinement_flags_posn
_atom_site_refinement_flags_adp
Ti1 Ti 0.40729(2) 0.32286(4) 0.57190(3) 0.01528(13) Uani 1 1 d . .
Si20 Si 0.10966(4) 0.44910(7) 0.39670(4) 0.01799(16) Uani 1 1 d . .
Si30 Si 0.19936(4) 0.38374(7) 0.26145(4) 0.01956(17) Uani 1 1 d . .
Si10 Si 0.19929(4) 0.69800(7) 0.33650(5) 0.02046(17) Uani 1 1 d . .
Al1 Al 0.28144(4) 0.48586(8) 0.47829(5) 0.01826(18) Uani 1 1 d . .
C40 C 0.46871(14) 0.1909(3) 0.48733(17) 0.0235(5) Uani 1 1 d . .
H40 H 0.5032 0.2389 0.4631 0.028 Uiso 1 1 calc R U
C44 C 0.39040(15) 0.1742(3) 0.44307(16) 0.0227(5) Uani 1 1 d . .
H44 H 0.3630 0.2087 0.3835 0.027 Uiso 1 1 calc R U
C1 C 0.19552(13) 0.4969(2) 0.36218(15) 0.0155(5) Uani 1 1 d . .
C49 C 0.43552(14) 0.5530(3) 0.64399(16) 0.0228(5) Uani 1 1 d . .
H49 H 0.4176 0.6402 0.6113 0.027 Uiso 1 1 calc R U
C43 C 0.36001(15) 0.0975(3) 0.50252(17) 0.0237(5) Uani 1 1 d . .
H43 H 0.3087 0.0703 0.4897 0.028 Uiso 1 1 calc R U
C42 C 0.41841(15) 0.0682(3) 0.58382(17) 0.0243(5) Uani 1 1 d . .
H42 H 0.4136 0.0199 0.6364 0.029 Uiso 1 1 calc R U
C46 C 0.50927(14) 0.3596(3) 0.70578(16) 0.0234(5) Uani 1 1 d . .
H46 H 0.5502 0.2931 0.7227 0.028 Uiso 1 1 calc R U
C45 C 0.50400(14) 0.4828(3) 0.65038(17) 0.0234(5) Uani 1 1 d . .
H45 H 0.5400 0.5132 0.6223 0.028 Uiso 1 1 calc R U
C30 C 0.27930(14) 0.4409(3) 0.21875(17) 0.0265(6) Uani 1 1 d . .
H30A H 0.3267 0.4399 0.2699 0.040 Uiso 1 1 calc R U
H30B H 0.2830 0.3734 0.1710 0.040 Uiso 1 1 calc R U
H30C H 0.2698 0.5391 0.1932 0.040 Uiso 1 1 calc R U
C41 C 0.48623(14) 0.1239(3) 0.57343(17) 0.0247(6) Uani 1 1 d . .
H41 H 0.5351 0.1168 0.6174 0.030 Uiso 1 1 calc R U
C48 C 0.39817(14) 0.4715(3) 0.69449(16) 0.0225(5) Uani 1 1 d . .
H48 H 0.3508 0.4942 0.7017 0.027 Uiso 1 1 calc R U
C47 C 0.44348(14) 0.3509(3) 0.73225(16) 0.0236(5) Uani 1 1 d . .
H47 H 0.4320 0.2771 0.7689 0.028 Uiso 1 1 calc R U
C10 C 0.29979(14) 0.7587(3) 0.35457(19) 0.0274(6) Uani 1 1 d . .
H10A H 0.3311 0.7345 0.4172 0.041 Uiso 1 1 calc R U
H10B H 0.3195 0.7091 0.3105 0.041 Uiso 1 1 calc R U
H10C H 0.3008 0.8638 0.3454 0.041 Uiso 1 1 calc R U
C20 C 0.11936(15) 0.5081(3) 0.51706(17) 0.0267(6) Uani 1 1 d . .
H20A H 0.1282 0.6130 0.5227 0.040 Uiso 1 1 calc R U
H20B H 0.0729 0.4847 0.5309 0.040 Uiso 1 1 calc R U
H20C H 0.1620 0.4573 0.5603 0.040 Uiso 1 1 calc R U
C22 C 0.09331(15) 0.2489(3) 0.39856(18) 0.0275(6) Uani 1 1 d . .
H22A H 0.1389 0.2017 0.4385 0.041 Uiso 1 1 calc R U
H22B H 0.0511 0.2301 0.4219 0.041 Uiso 1 1 calc R U
H22C H 0.0814 0.2100 0.3362 0.041 Uiso 1 1 calc R U
C21 C 0.02047(14) 0.5318(3) 0.31916(17) 0.0267(6) Uani 1 1 d . .
H21A H 0.0269 0.6371 0.3164 0.040 Uiso 1 1 calc R U
H21B H 0.0092 0.4907 0.2574 0.040 Uiso 1 1 calc R U
H21C H -0.0212 0.5108 0.3431 0.040 Uiso 1 1 calc R U
C31 C 0.11119(15) 0.3886(3) 0.15973(17) 0.0279(6) Uani 1 1 d . .
H31B H 0.1179 0.3273 0.1107 0.042 Uiso 1 1 calc R U
H31C H 0.0686 0.3524 0.1778 0.042 Uiso 1 1 calc R U
H31A H 0.1011 0.4887 0.1376 0.042 Uiso 1 1 calc R U
C11 C 0.16290(15) 0.8212(3) 0.41025(19) 0.0286(6) Uani 1 1 d . .
H11A H 0.1889 0.7999 0.4751 0.043 Uiso 1 1 calc R U
H11B H 0.1722 0.9224 0.3974 0.043 Uiso 1 1 calc R U
H11C H 0.1086 0.8058 0.3968 0.043 Uiso 1 1 calc R U
C12 C 0.14556(15) 0.7495(3) 0.21571(18) 0.0292(6) Uani 1 1 d . .
H12A H 0.1619 0.6888 0.1732 0.044 Uiso 1 1 calc R U
H12B H 0.0915 0.7351 0.2050 0.044 Uiso 1 1 calc R U
H12C H 0.1551 0.8518 0.2056 0.044 Uiso 1 1 calc R U
C32 C 0.21287(15) 0.1830(3) 0.28629(19) 0.0277(6) Uani 1 1 d . .
H32B H 0.2582 0.1677 0.3391 0.042 Uiso 1 1 calc R U
H32A H 0.1688 0.1442 0.3001 0.042 Uiso 1 1 calc R U
H32C H 0.2186 0.1330 0.2325 0.042 Uiso 1 1 calc R U
H1 H 0.3692(14) 0.452(3) 0.4714(17) 0.024(7) Uiso 1 1 d . .
H2 H 0.3017(15) 0.332(3) 0.5445(18) 0.026(7) Uiso 1 1 d . .
H3 H 0.2822(16) 0.619(3) 0.5416(19) 0.032(7) Uiso 1 1 d . .

loop_
_atom_site_aniso_label
_atom_site_aniso_U_11
_atom_site_aniso_U_22
_atom_site_aniso_U_33
_atom_site_aniso_U_23
_atom_site_aniso_U_13
_atom_site_aniso_U_12
Ti1 0.0164(2) 0.0156(2) 0.0139(2) 0.00024(15) 0.00485(17) 0.00035(16)
Si20 0.0172(3) 0.0205(3) 0.0163(3) 0.0003(2) 0.0054(3) -0.0003(3)
Si30 0.0205(4) 0.0205(4) 0.0175(3) -0.0021(3) 0.0059(3) 0.0002(3)
Si10 0.0216(4) 0.0161(3) 0.0237(4) 0.0020(3) 0.0072(3) 0.0010(3)
Al1 0.0189(4) 0.0172(4) 0.0179(4) -0.0013(3) 0.0047(3) 0.0009(3)
C40 0.0270(14) 0.0220(13) 0.0258(13) -0.0035(10) 0.0143(11) 0.0015(10)
C44 0.0314(14) 0.0215(13) 0.0156(11) -0.0027(9) 0.0081(11) 0.0035(10)
C1 0.0154(12) 0.0147(11) 0.0148(11) -0.0006(9) 0.0023(9) 0.0012(9)
C49 0.0263(13) 0.0169(12) 0.0216(12) -0.0047(10) 0.0022(11) -0.0030(10)
C43 0.0288(14) 0.0178(12) 0.0253(13) -0.0044(10) 0.0095(11) -0.0006(10)
C42 0.0366(15) 0.0161(12) 0.0224(12) 0.0018(10) 0.0125(11) 0.0032(10)
C46 0.0222(13) 0.0267(13) 0.0172(12) -0.0039(10) 0.0006(10) -0.0013(10)
C45 0.0211(13) 0.0236(13) 0.0243(13) -0.0039(10) 0.0055(10) -0.0054(10)
C30 0.0249(14) 0.0309(14) 0.0256(13) -0.0043(11) 0.0107(11) -0.0003(11)
C41 0.0232(13) 0.0220(13) 0.0258(13) -0.0060(10) 0.0035(11) 0.0078(10)
C48 0.0248(13) 0.0245(13) 0.0190(12) -0.0084(10) 0.0080(10) -0.0013(10)
C47 0.0292(14) 0.0272(13) 0.0137(11) -0.0013(10) 0.0058(10) -0.0031(11)
C10 0.0274(14) 0.0193(13) 0.0366(15) 0.0003(11) 0.0118(12) -0.0020(11)
C20 0.0272(14) 0.0322(14) 0.0228(13) -0.0005(11) 0.0109(11) -0.0019(11)
C22 0.0299(14) 0.0271(14) 0.0253(13) 0.0020(11) 0.0084(11) -0.0079(11)
C21 0.0187(13) 0.0343(15) 0.0280(14) 0.0030(11) 0.0088(11) 0.0027(11)
C31 0.0281(14) 0.0294(14) 0.0225(13) -0.0024(11) 0.0027(11) -0.0006(11)
C11 0.0307(15) 0.0182(13) 0.0368(15) -0.0011(11) 0.0105(12) 0.0043(10)
C12 0.0339(15) 0.0244(14) 0.0273(13) 0.0085(11) 0.0066(12) 0.0032(11)
C32 0.0284(14) 0.0212(13) 0.0303(14) -0.0061(11) 0.0047(12) -0.0005(10)

loop_
_atom_type_symbol
_atom_type_description
_atom_type_scat_dispersion_real
_atom_type_scat_dispersion_imag
_atom_type_scat_source
C C 0.0033 0.0016 'International Tables Vol C Tables 4.2.6.8 and 6.1.1.4'
H H 0.0000 0.0000 'International Tables Vol C Tables 4.2.6.8 and 6.1.1.4'
Al Al 0.0645 0.0514 'International Tables Vol C Tables 4.2.6.8 and 6.1.1.4'
Si Si 0.0817 0.0704 'International Tables Vol C Tables 4.2.6.8 and 6.1.1.4'
Ti Ti 0.2776 0.4457 'International Tables Vol C Tables 4.2.6.8 and 6.1.1.4'

loop_
_geom_angle_atom_site_label_1
_geom_angle_atom_site_label_2
_geom_angle_atom_site_label_3
_geom_angle
C40 Ti1 C44 35.21(9)
C40 Ti1 C46 99.04(9)
C44 Ti1 C46 132.82(9)
C40 Ti1 C45 100.31(9)
C44 Ti1 C45 132.57(9)
C46 Ti1 C45 34.80(9)
C40 Ti1 C41 34.85(9)
C44 Ti1 C41 57.91(9)
C46 Ti1 C41 76.71(9)
C45 Ti1 C41 96.07(9)
C40 Ti1 C47 127.71(9)
C44 Ti1 C47 149.88(9)
C46 Ti1 C47 35.04(9)
C45 Ti1 C47 58.25(9)
C41 Ti1 C47 95.94(9)
C40 Ti1 C42 58.45(9)
C44 Ti1 C42 57.92(8)
C46 Ti1 C42 92.77(9)
C45 Ti1 C42 123.37(9)
C41 Ti1 C42 35.17(9)
C47 Ti1 C42 92.24(9)
C40 Ti1 C43 58.13(9)
C44 Ti1 C43 34.73(9)
C46 Ti1 C43 127.16(9)
C45 Ti1 C43 153.69(9)
C41 Ti1 C43 57.65(9)
C47 Ti1 C43 120.60(9)
C42 Ti1 C43 34.43(9)
C40 Ti1 C49 130.59(9)
C44 Ti1 C49 150.07(9)
C46 Ti1 C49 57.50(9)
C45 Ti1 C49 34.73(9)
C41 Ti1 C49 130.29(9)
C47 Ti1 C49 57.70(9)
C42 Ti1 C49 148.44(9)
C43 Ti1 C49 170.97(9)
C40 Ti1 C48 156.01(9)
C44 Ti1 C48 168.73(9)
C46 Ti1 C48 57.61(9)
C45 Ti1 C48 57.86(9)
C41 Ti1 C48 130.08(9)
C47 Ti1 C48 34.59(9)
C42 Ti1 C48 122.60(9)
C43 Ti1 C48 138.59(9)
C49 Ti1 C48 34.59(9)
C40 Ti1 Al1 118.67(7)
C44 Ti1 Al1 90.76(7)
C46 Ti1 Al1 134.12(7)
C45 Ti1 Al1 108.33(7)
C41 Ti1 Al1 148.62(6)
C47 Ti1 Al1 113.47(7)
C42 Ti1 Al1 128.16(7)
C43 Ti1 Al1 96.14(7)
C49 Ti1 Al1 77.59(6)
C48 Ti1 Al1 80.63(6)
C40 Ti1 H1 89.9(8)
C44 Ti1 H1 76.4(8)
C46 Ti1 H1 127.8(8)
C45 Ti1 H1 93.0(8)
C41 Ti1 H1 124.8(8)
C47 Ti1 H1 133.7(8)
C42 Ti1 H1 133.5(8)
C43 Ti1 H1 101.2(8)
C49 Ti1 H1 77.8(8)
C48 Ti1 H1 100.3(8)
Al1 Ti1 H1 37.1(8)
C40 Ti1 H2 124.4(8)
C44 Ti1 H2 89.2(8)
C46 Ti1 H2 133.8(8)
C45 Ti1 H2 131.8(8)
C41 Ti1 H2 130.4(8)
C47 Ti1 H2 99.4(8)
C42 Ti1 H2 97.1(8)
C43 Ti1 H2 74.1(8)
C49 Ti1 H2 97.2(8)
C48 Ti1 H2 79.5(8)
Al1 Ti1 H2 37.2(8)
H1 Ti1 H2 72.1(11)
C22 Si20 C21 107.07(12)
C22 Si20 C20 103.63(12)
C21 Si20 C20 107.25(12)
C22 Si20 C1 112.97(11)
C21 Si20 C1 112.89(11)
C20 Si20 C1 112.40(11)
C31 Si30 C1 114.71(11)
C31 Si30 C30 106.69(12)
C1 Si30 C30 111.74(11)
C31 Si30 C32 102.55(12)
C1 Si30 C32 114.40(11)
C30 Si30 C32 105.88(12)
C12 Si10 C11 105.16(12)
C12 Si10 C10 105.49(12)
C11 Si10 C10 105.35(12)
C12 Si10 C1 114.20(11)
C11 Si10 C1 114.88(11)
C10 Si10 C1 110.95(11)
C1 Al1 Ti1 143.40(7)
C1 Al1 H1 118.3(9)
Ti1 Al1 H1 42.3(9)
C1 Al1 H2 122.6(9)
Ti1 Al1 H2 41.8(9)
H1 Al1 H2 81.4(12)
C1 Al1 H3 111.3(10)
Ti1 Al1 H3 105.3(10)
H1 Al1 H3 111.2(14)
H2 Al1 H3 108.8(13)
C41 C40 C44 107.7(2)
C41 C40 Ti1 73.35(14)
C44 C40 Ti1 72.97(13)
C41 C40 H40 126.2
C44 C40 H40 126.2
Ti1 C40 H40 119.4
C43 C44 C40 108.1(2)
C43 C44 Ti1 73.78(13)
C40 C44 Ti1 71.82(13)
C43 C44 H44 125.9
C40 C44 H44 125.9
Ti1 C44 H44 120.3
Si30 C1 Si20 110.88(11)
Si30 C1 Si10 110.83(11)
Si20 C1 Si10 112.02(11)
Si30 C1 Al1 118.54(11)
Si20 C1 Al1 104.62(11)
Si10 C1 Al1 99.40(10)
C45 C49 C48 108.2(2)
C45 C49 Ti1 71.64(14)
C48 C49 Ti1 72.86(13)
C45 C49 H49 125.9
C48 C49 H49 125.9
Ti1 C49 H49 121.3
C42 C43 C44 108.3(2)
C42 C43 Ti1 72.18(14)
C44 C43 Ti1 71.49(14)
C42 C43 H43 125.8
C44 C43 H43 125.8
Ti1 C43 H43 122.2
C43 C42 C41 107.5(2)
C43 C42 Ti1 73.39(14)
C41 C42 Ti1 72.07(14)
C43 C42 H42 126.2
C41 C42 H42 126.2
Ti1 C42 H42 120.2
C45 C46 C47 108.6(2)
C45 C46 Ti1 72.75(14)
C47 C46 Ti1 72.80(14)
C45 C46 H46 125.7
C47 C46 H46 125.7
Ti1 C46 H46 120.5
C46 C45 C49 107.6(2)
C46 C45 Ti1 72.46(14)
C49 C45 Ti1 73.63(14)
C46 C45 H45 126.2
C49 C45 H45 126.2
Ti1 C45 H45 119.6
Si30 C30 H30A 109.5
Si30 C30 H30B 109.5
H30A C30 H30B 109.5
Si30 C30 H30C 109.5
H30A C30 H30C 109.5
H30B C30 H30C 109.5
C40 C41 C42 108.3(2)
C40 C41 Ti1 71.81(14)
C42 C41 Ti1 72.76(14)
C40 C41 H41 125.8
C42 C41 H41 125.8
Ti1 C41 H41 121.3
C47 C48 C49 108.0(2)
C47 C48 Ti1 71.73(13)
C49 C48 Ti1 72.56(13)
C47 C48 H48 126.0
C49 C48 H48 126.0
Ti1 C48 H48 121.4
C48 C47 C46 107.6(2)
C48 C47 Ti1 73.68(13)
C46 C47 Ti1 72.17(13)
C48 C47 H47 126.2
C46 C47 H47 126.2
Ti1 C47 H47 119.8
Si10 C10 H10A 109.5
Si10 C10 H10B 109.5
H10A C10 H10B 109.5
Si10 C10 H10C 109.5
H10A C10 H10C 109.5
H10B C10 H10C 109.5
Si20 C20 H20A 109.5
Si20 C20 H20B 109.5
H20A C20 H20B 109.5
Si20 C20 H20C 109.5
H20A C20 H20C 109.5
H20B C20 H20C 109.5
Si20 C22 H22A 109.5
Si20 C22 H22B 109.5
H22A C22 H22B 109.5
Si20 C22 H22C 109.5
H22A C22 H22C 109.5
H22B C22 H22C 109.5
Si20 C21 H21A 109.5
Si20 C21 H21B 109.5
H21A C21 H21B 109.5
Si20 C21 H21C 109.5
H21A C21 H21C 109.5
H21B C21 H21C 109.5
Si30 C31 H31B 109.5
Si30 C31 H31C 109.5
H31B C31 H31C 109.5
Si30 C31 H31A 109.5
H31B C31 H31A 109.5
H31C C31 H31A 109.5
Si10 C11 H11A 109.5
Si10 C11 H11B 109.5
H11A C11 H11B 109.5
Si10 C11 H11C 109.5
H11A C11 H11C 109.5
H11B C11 H11C 109.5
Si10 C12 H12A 109.5
Si10 C12 H12B 109.5
H12A C12 H12B 109.5
Si10 C12 H12C 109.5
H12A C12 H12C 109.5
H12B C12 H12C 109.5
Si30 C32 H32B 109.5
Si30 C32 H32A 109.5
H32B C32 H32A 109.5
Si30 C32 H32C 109.5
H32B C32 H32C 109.5
H32A C32 H32C 109.5

loop_
_geom_bond_atom_site_label_1
_geom_bond_atom_site_label_2
_geom_bond_distance
Ti1 C40 2.329(2)
Ti1 C44 2.344(2)
Ti1 C46 2.344(2)
Ti1 C45 2.348(2)
Ti1 C41 2.348(2)
Ti1 C47 2.352(2)
Ti1 C42 2.358(2)
Ti1 C43 2.373(2)
Ti1 C49 2.373(2)
Ti1 C48 2.377(2)
Ti1 Al1 2.7773(8)
Ti1 H1 1.90(3)
Ti1 H2 1.88(3)
Si20 C22 1.872(3)
Si20 C21 1.876(3)
Si20 C20 1.879(2)
Si20 C1 1.894(2)
Si30 C31 1.878(3)
Si30 C1 1.885(2)
Si30 C30 1.886(3)
Si30 C32 1.889(3)
Si10 C12 1.869(3)
Si10 C11 1.876(3)
Si10 C10 1.893(3)
Si10 C1 1.901(2)
Al1 C1 1.989(2)
Al1 H1 1.71(3)
Al1 H2 1.71(3)
Al1 H3 1.57(3)
C40 C41 1.401(4)
C40 C44 1.413(4)
C40 H40 0.9500
C44 C43 1.408(4)
C44 H44 0.9500
C49 C45 1.409(4)
C49 C48 1.412(4)
C49 H49 0.9500
C43 C42 1.400(4)
C43 H43 0.9500
C42 C41 1.422(4)
C42 H42 0.9500
C46 C45 1.403(4)
C46 C47 1.414(4)
C46 H46 0.9500
C45 H45 0.9500
C30 H30A 0.9800
C30 H30B 0.9800
C30 H30C 0.9800
C41 H41 0.9500
C48 C47 1.406(4)
C48 H48 0.9500
C47 H47 0.9500
C10 H10A 0.9800
C10 H10B 0.9800
C10 H10C 0.9800
C20 H20A 0.9800
C20 H20B 0.9800
C20 H20C 0.9800
C22 H22A 0.9800
C22 H22B 0.9800
C22 H22C 0.9800
C21 H21A 0.9800
C21 H21B 0.9800
C21 H21C 0.9800
C31 H31B 0.9800
C31 H31C 0.9800
C31 H31A 0.9800
C11 H11A 0.9800
C11 H11B 0.9800
C11 H11C 0.9800
C12 H12A 0.9800
C12 H12B 0.9800
C12 H12C 0.9800
C32 H32B 0.9800
C32 H32A 0.9800
C32 H32C 0.9800
